data_7237412
loop_
_publ_author_name
'Alkan-Zambada, Murat'
'Keller, Sarah'
'Mart\'inez-Sarti, Laura'
'Prescimone, Alessandro'
'Junquera-Hern\'andez, Jos\'e M.'
'Constable, Edwin C.'
'Bolink, Henk J.'
'Sessolo, Michele'
'Ort\'i, Enrique'
'Housecroft, Catherine E.'

_publ_section_title
;
 [Cu(P^P)(N^N)][PF6] compounds with bis(phosphane) and 6-alkoxy,
 6-alkylthio, 6-phenyloxy and 6-phenylthio-substituted
 2,2&#x2032;-bipyridine ligands for light-emitting electrochemical cells
;
_journal_issue 31
_journal_name_full 'Journal of Materials Chemistry C'
_journal_page_first 8460
_journal_paper_doi 10.1039/C8TC02882F
_journal_volume 6
_journal_year 2018
_chemical_compound_source 'Murat Alkan'
_chemical_formula_moiety 'C47 H38 Cu1 F6 N2 O1 P3 S1'
_chemical_formula_sum 'C47 H38 Cu F6 N2 O P3 S'
_chemical_formula_weight 949.35
_space_group_IT_number 2
_space_group_name_Hall '-P 1'
_space_group_name_H-M_alt 'P -1'
_symmetry_cell_setting triclinic
_symmetry_space_group_name_Hall '-P 1'
_symmetry_space_group_name_H-M 'P -1'
_atom_sites_solution_hydrogens difmap
_atom_sites_solution_primary other
_audit_creation_date 2016-04-15
_audit_creation_method CRYSTALS_ver_14.61_build_5809
_audit_update_record
;
2017-07-16 deposited with the CCDC.
2018-07-19 downloaded from the CCDC.
;
_cell_angle_alpha 82.112(3)
_cell_angle_beta 84.629(3)
_cell_angle_gamma 71.123(3)
_cell_formula_units_Z 2
_cell_length_a 9.9139(9)
_cell_length_b 14.2468(13)
_cell_length_c 15.7717(14)
_cell_measurement_reflns_used 9950
_cell_measurement_temperature 123
_cell_measurement_theta_max 70
_cell_measurement_theta_min 3
_cell_volume 2085.0(3)
_computing_cell_refinement 'Apex2 (Bruker AXS, 2006)'
_computing_data_collection 'Apex2 (Bruker AXS, 2006)'
_computing_data_reduction 'Apex2 (Bruker AXS, 2006)'
_computing_molecular_graphics 'CAMERON (Watkin et al., 1996)'
_computing_publication_material 'CRYSTALS (Betteridge et al., 2003)'
_computing_structure_refinement 'CRYSTALS (Betteridge et al., 2003)'
_computing_structure_solution 'Superflip (Palatinus & Chapuis, 2007)'
_diffrn_ambient_temperature 123
_diffrn_measured_fraction_theta_full 0.985
_diffrn_measured_fraction_theta_max 0.952
_diffrn_measurement_device Area
_diffrn_measurement_device_type 'Bruker Kappa Apex2'
_diffrn_measurement_method '\f & \w scans'
_diffrn_radiation_monochromator graphite
_diffrn_radiation_type 'Cu K\a'
_diffrn_radiation_wavelength 1.54178
_diffrn_reflns_av_R_equivalents 0.025
_diffrn_reflns_limit_h_max 11
_diffrn_reflns_limit_h_min -11
_diffrn_reflns_limit_k_max 16
_diffrn_reflns_limit_k_min -17
_diffrn_reflns_limit_l_max 14
_diffrn_reflns_limit_l_min -19
_diffrn_reflns_number 27895
_diffrn_reflns_theta_full 68.000
_diffrn_reflns_theta_max 70.214
_diffrn_reflns_theta_min 3.300
_diffrn_standards_number 0
_exptl_absorpt_coefficient_mu 2.875
_exptl_absorpt_correction_T_max 0.87
_exptl_absorpt_correction_T_min 0.77
_exptl_absorpt_correction_type multi-scan
_exptl_absorpt_process_details 'SADABS (Siemens, 1996)'
_exptl_crystal_colour yellow
_exptl_crystal_density_diffrn 1.512
_exptl_crystal_density_method 'not measured'
_exptl_crystal_description block
_exptl_crystal_F_000 972
_exptl_crystal_recrystallization_method
; 
DCM /Et2O 
;
_exptl_crystal_size_max 0.090
_exptl_crystal_size_mid 0.060
_exptl_crystal_size_min 0.050
_refine_diff_density_max 1.59
_refine_diff_density_min -0.64
_refine_ls_extinction_method None
_refine_ls_goodness_of_fit_ref 0.9337
_refine_ls_hydrogen_treatment constr
_refine_ls_matrix_type full
_refine_ls_number_parameters 550
_refine_ls_number_reflns 7533
_refine_ls_number_restraints 0
_refine_ls_R_factor_all 0.0454
_refine_ls_R_factor_gt 0.0453
_refine_ls_shift/su_max 0.0005992
_refine_ls_shift/su_mean 0.0000183
_refine_ls_structure_factor_coef Fsqd
_refine_ls_weighting_details
;
 Method, part 1, Chebychev polynomial, (Watkin, 1994, Prince, 1982) 
 [weight] = 1.0/[A~0~*T~0~(x)+A~1~*T~1~(x) ... +A~n-1~]*T~n-1~(x)] 
 where A~i~ are the Chebychev coefficients listed below and x= Fcalc/Fmax 
 Method = Robust Weighting (Prince, 1982) 
 W = [weight] * [1-(deltaF/6*sigmaF)^2^]^2^ 
 A~i~ are: 
 2.20 2.68 0.701 
;
_refine_ls_weighting_scheme calc
_refine_ls_wR_factor_all 0.0847
_refine_ls_wR_factor_gt 0.0847
_refine_ls_wR_factor_ref 0.0847
_reflns_limit_h_max 11
_reflns_limit_h_min -11
_reflns_limit_k_max 17
_reflns_limit_k_min -16
_reflns_limit_l_max 19
_reflns_limit_l_min 0
_reflns_number_gt 7524
_reflns_number_total 7564
_reflns_threshold_expression I>2.0\s(I)
_oxford_diffrn_Wilson_B_factor 0.00
_oxford_diffrn_Wilson_scale 0.00
_oxford_refine_ls_r_factor_ref 0.0454
_oxford_refine_ls_scale 0.12932(3)
_oxford_reflns_number_all 7533
_oxford_reflns_threshold_expression_ref I>-3.0\s(I)
_oxford_structure_analysis_title 'ALM041_123k_0m in P-1'
_cod_data_source_file c8tc02882f2.cif
_cod_data_source_block ALM041_123K
_cod_depositor_comments
;
The following automatic conversions were performed:

data item '_atom_sites_solution_primary' value 'Other' was changed to
'other' in accordance with the
/home/saulius/struct/COD-crude-data/automatic-downloads/DataCite-retrospective/RSC/depositions/lib/dictionaries/cif_core.dic
dictionary named 'cif_core.dic' version 2.4.2 last updated on
2011-04-26.

Automatic conversion script
Id: cif_fix_values 6909 2019-04-08 15:41:33Z antanas 
;
_cod_original_sg_symbol_H-M 'P -1 '
_cod_original_formula_sum 'C47 H38 Cu1 F6 N2 O1 P3 S1'
_cod_database_code 7237412

loop_
_symmetry_equiv_pos_as_xyz
x,y,z
-x,-y,-z

loop_
_atom_site_label
_atom_site_type_symbol
_atom_site_fract_x
_atom_site_fract_y
_atom_site_fract_z
_atom_site_U_iso_or_equiv
_atom_site_occupancy
_atom_site_adp_type
_atom_site_refinement_flags_posn
Cu1 Cu 0.11115(4) 0.29770(3) 0.21465(2) 0.0164 1.0000 Uani .
S1 S -0.19912(7) 0.38425(5) 0.12921(4) 0.0286 1.0000 Uani .
P1 P 0.08060(6) 0.37821(4) 0.33004(4) 0.0124 1.0000 Uani .
P2 P 0.09711(6) 0.13877(4) 0.23093(4) 0.0131 1.0000 Uani .
P3 P 0.30253(7) 0.69934(5) 0.18449(4) 0.0203 1.0000 Uani .
F1 F 0.34677(18) 0.67101(13) 0.28212(10) 0.0347 1.0000 Uani .
F2 F 0.26052(18) 0.72781(12) 0.08651(10) 0.0319 1.0000 Uani .
F3 F 0.39934(17) 0.77209(12) 0.16938(10) 0.0317 1.0000 Uani .
F4 F 0.16787(17) 0.78988(12) 0.21146(11) 0.0358 1.0000 Uani .
F5 F 0.20845(18) 0.62594(12) 0.19914(10) 0.0324 1.0000 Uani .
F6 F 0.43872(18) 0.60940(12) 0.15689(10) 0.0347 1.0000 Uani .
O1 O 0.21631(16) 0.17401(12) 0.38841(10) 0.0144 1.0000 Uani .
N1 N 0.0718(2) 0.34341(15) 0.08657(13) 0.0225 1.0000 Uani .
N2 N 0.3225(3) 0.26375(17) 0.15651(15) 0.0297 1.0000 Uani .
C1 C -0.3539(3) 0.4350(2) 0.0672(2) 0.0345 1.0000 Uani .
C2 C -0.0558(3) 0.37888(17) 0.05233(15) 0.0186 1.0000 Uani .
C3 C -0.0756(3) 0.4046(2) -0.03481(17) 0.0292 1.0000 Uani .
C4 C 0.0462(3) 0.3905(2) -0.08888(18) 0.0341 1.0000 Uani .
C5 C 0.1775(3) 0.3517(2) -0.05563(17) 0.0270 1.0000 Uani .
C6 C 0.1881(3) 0.32794(19) 0.03262(17) 0.0260 1.0000 Uani .
C7 C 0.3273(3) 0.28030(19) 0.07326(17) 0.0237 1.0000 Uani .
C8 C 0.4556(3) 0.2497(2) 0.02413(19) 0.0346 1.0000 Uani .
C9 C 0.5793(3) 0.2004(2) 0.0665(2) 0.0362 1.0000 Uani .
C10 C 0.5747(3) 0.1832(2) 0.15359(19) 0.0334 1.0000 Uani .
C11 C 0.4395(3) 0.21887(19) 0.19210(19) 0.0244 1.0000 Uani .
C12 C -0.0449(2) 0.50507(17) 0.32762(14) 0.0146 1.0000 Uani .
C13 C -0.1842(3) 0.52191(19) 0.30356(15) 0.0189 1.0000 Uani .
C14 C -0.2799(3) 0.6181(2) 0.29309(16) 0.0234 1.0000 Uani .
C15 C -0.2364(3) 0.69858(19) 0.30542(17) 0.0246 1.0000 Uani .
C16 C -0.0995(3) 0.68253(19) 0.32981(17) 0.0236 1.0000 Uani .
C17 C -0.0039(3) 0.58605(18) 0.34141(15) 0.0182 1.0000 Uani .
C18 C 0.2447(2) 0.38974(16) 0.36545(15) 0.0140 1.0000 Uani .
C19 C 0.3372(3) 0.41911(18) 0.30386(16) 0.0188 1.0000 Uani .
C20 C 0.4604(3) 0.4327(2) 0.32767(17) 0.0237 1.0000 Uani .
C21 C 0.4933(3) 0.4153(2) 0.41286(18) 0.0254 1.0000 Uani .
C22 C 0.4025(3) 0.3844(2) 0.47474(17) 0.0251 1.0000 Uani .
C23 C 0.2782(3) 0.37230(18) 0.45133(16) 0.0197 1.0000 Uani .
C24 C 0.0156(2) 0.30808(17) 0.42183(14) 0.0145 1.0000 Uani .
C25 C -0.1083(3) 0.34725(19) 0.47188(15) 0.0187 1.0000 Uani .
C26 C -0.1590(3) 0.2851(2) 0.53349(15) 0.0228 1.0000 Uani .
C27 C -0.0856(3) 0.1839(2) 0.54555(16) 0.0233 1.0000 Uani .
C28 C 0.0396(3) 0.14317(19) 0.49783(15) 0.0194 1.0000 Uani .
C29 C 0.0892(2) 0.20605(18) 0.43693(14) 0.0148 1.0000 Uani .
C30 C 0.2680(2) 0.07450(17) 0.37246(14) 0.0145 1.0000 Uani .
C31 C 0.3615(3) 0.00666(18) 0.42872(15) 0.0189 1.0000 Uani .
C32 C 0.4224(3) -0.09178(19) 0.41169(16) 0.0213 1.0000 Uani .
C33 C 0.3885(3) -0.12123(18) 0.33839(16) 0.0209 1.0000 Uani .
C34 C 0.2939(3) -0.05287(18) 0.28256(16) 0.0189 1.0000 Uani .
C35 C 0.2312(2) 0.04660(17) 0.29840(14) 0.0145 1.0000 Uani .
C36 C -0.0632(2) 0.10723(18) 0.27284(15) 0.0168 1.0000 Uani .
C37 C -0.0778(3) 0.01414(19) 0.26575(17) 0.0224 1.0000 Uani .
C38 C -0.1973(3) -0.0093(2) 0.30189(19) 0.0301 1.0000 Uani .
C39 C -0.3023(3) 0.0594(2) 0.34634(19) 0.0347 1.0000 Uani .
C40 C -0.2892(3) 0.1515(2) 0.35424(19) 0.0336 1.0000 Uani .
C41 C -0.1704(3) 0.1757(2) 0.31691(16) 0.0242 1.0000 Uani .
C42 C 0.1323(3) 0.09732(17) 0.12422(15) 0.0163 1.0000 Uani .
C43 C 0.0162(3) 0.12194(18) 0.07176(16) 0.0213 1.0000 Uani .
C44 C 0.0393(3) 0.1086(2) -0.01482(17) 0.0268 1.0000 Uani .
C45 C 0.1762(3) 0.0709(2) -0.04939(17) 0.0312 1.0000 Uani .
C46 C 0.2913(3) 0.0471(2) 0.00175(18) 0.0313 1.0000 Uani .
C47 C 0.2699(3) 0.0603(2) 0.08834(16) 0.0233 1.0000 Uani .
H11 H -0.4364 0.4340 0.1027 0.0427 1.0000 Uiso R
H12 H -0.3622 0.5018 0.0446 0.0427 1.0000 Uiso R
H13 H -0.3456 0.3961 0.0214 0.0427 1.0000 Uiso R
H31 H -0.1684 0.4305 -0.0563 0.0349 1.0000 Uiso R
H41 H 0.0381 0.4075 -0.1490 0.0418 1.0000 Uiso R
H51 H 0.2611 0.3410 -0.0925 0.0328 1.0000 Uiso R
H81 H 0.4578 0.2625 -0.0366 0.0409 1.0000 Uiso R
H91 H 0.6678 0.1785 0.0348 0.0435 1.0000 Uiso R
H101 H 0.6572 0.1495 0.1851 0.0390 1.0000 Uiso R
H111 H 0.4336 0.2087 0.2530 0.0299 1.0000 Uiso R
H131 H -0.2133 0.4669 0.2944 0.0222 1.0000 Uiso R
H141 H -0.3744 0.6289 0.2776 0.0286 1.0000 Uiso R
H151 H -0.3010 0.7646 0.2973 0.0294 1.0000 Uiso R
H161 H -0.0705 0.7378 0.3381 0.0287 1.0000 Uiso R
H171 H 0.0893 0.5754 0.3593 0.0223 1.0000 Uiso R
H191 H 0.3158 0.4299 0.2452 0.0231 1.0000 Uiso R
H201 H 0.5224 0.4536 0.2853 0.0292 1.0000 Uiso R
H211 H 0.5778 0.4244 0.4289 0.0295 1.0000 Uiso R
H221 H 0.4254 0.3720 0.5332 0.0307 1.0000 Uiso R
H231 H 0.2157 0.3518 0.4937 0.0249 1.0000 Uiso R
H251 H -0.1586 0.4168 0.4640 0.0231 1.0000 Uiso R
H261 H -0.2437 0.3123 0.5673 0.0271 1.0000 Uiso R
H271 H -0.1213 0.1418 0.5871 0.0275 1.0000 Uiso R
H281 H 0.0903 0.0738 0.5062 0.0237 1.0000 Uiso R
H311 H 0.3839 0.0273 0.4789 0.0232 1.0000 Uiso R
H321 H 0.4867 -0.1387 0.4499 0.0257 1.0000 Uiso R
H331 H 0.4304 -0.1884 0.3264 0.0250 1.0000 Uiso R
H341 H 0.2717 -0.0740 0.2325 0.0238 1.0000 Uiso R
H371 H -0.0056 -0.0329 0.2355 0.0269 1.0000 Uiso R
H381 H -0.2069 -0.0724 0.2966 0.0362 1.0000 Uiso R
H391 H -0.3843 0.0434 0.3711 0.0410 1.0000 Uiso R
H401 H -0.3606 0.1977 0.3857 0.0405 1.0000 Uiso R
H411 H -0.1625 0.2396 0.3211 0.0291 1.0000 Uiso R
H431 H -0.0783 0.1479 0.0954 0.0266 1.0000 Uiso R
H441 H -0.0394 0.1256 -0.0502 0.0328 1.0000 Uiso R
H451 H 0.1915 0.0612 -0.1084 0.0367 1.0000 Uiso R
H461 H 0.3855 0.0214 -0.0224 0.0367 1.0000 Uiso R
H471 H 0.3494 0.0442 0.1231 0.0284 1.0000 Uiso R

loop_
_atom_site_aniso_label
_atom_site_aniso_U_11
_atom_site_aniso_U_22
_atom_site_aniso_U_33
_atom_site_aniso_U_23
_atom_site_aniso_U_13
_atom_site_aniso_U_12
Cu1 0.02261(19) 0.01711(17) 0.01054(16) -0.00139(13) -0.00195(13) -0.00748(14)
S1 0.0227(3) 0.0363(4) 0.0242(3) -0.0046(3) -0.0054(3) -0.0042(3)
P1 0.0110(3) 0.0150(3) 0.0114(3) -0.0020(2) -0.0007(2) -0.0042(2)
P2 0.0125(3) 0.0147(3) 0.0123(3) -0.0015(2) -0.0019(2) -0.0042(2)
P3 0.0218(3) 0.0222(3) 0.0171(3) -0.0062(2) 0.0028(2) -0.0067(3)
F1 0.0417(10) 0.0459(10) 0.0187(8) -0.0067(7) 0.0000(7) -0.0162(8)
F2 0.0415(9) 0.0338(9) 0.0213(8) 0.0006(6) -0.0047(7) -0.0136(7)
F3 0.0334(9) 0.0373(9) 0.0307(8) -0.0144(7) 0.0111(7) -0.0190(7)
F4 0.0265(8) 0.0329(9) 0.0460(10) -0.0161(8) 0.0097(7) -0.0052(7)
F5 0.0402(9) 0.0356(9) 0.0279(8) -0.0032(7) 0.0010(7) -0.0218(8)
F6 0.0350(9) 0.0297(9) 0.0329(9) -0.0124(7) 0.0045(7) 0.0006(7)
O1 0.0130(8) 0.0166(8) 0.0135(8) -0.0024(6) 0.0017(6) -0.0050(6)
N1 0.0279(12) 0.0185(10) 0.0209(11) -0.0012(8) -0.0015(9) -0.0074(9)
N2 0.0291(13) 0.0259(12) 0.0339(13) -0.0141(10) -0.0111(10) -0.0015(10)
C1 0.0234(14) 0.0345(16) 0.0434(17) -0.0137(13) -0.0087(12) -0.0004(12)
C2 0.0239(13) 0.0145(11) 0.0172(12) -0.0026(9) -0.0037(10) -0.0048(10)
C3 0.0412(16) 0.0266(14) 0.0223(13) 0.0019(11) -0.0115(12) -0.0136(12)
C4 0.0487(18) 0.0366(16) 0.0204(14) -0.0007(12) -0.0058(13) -0.0179(14)
C5 0.0355(15) 0.0272(14) 0.0184(12) -0.0034(10) 0.0065(11) -0.0121(12)
C6 0.0344(15) 0.0203(13) 0.0241(13) -0.0033(10) 0.0053(11) -0.0114(11)
C7 0.0226(13) 0.0183(12) 0.0292(14) 0.0017(10) 0.0079(11) -0.0095(10)
C8 0.0392(17) 0.0379(16) 0.0279(15) -0.0048(12) 0.0054(13) -0.0154(14)
C9 0.0284(15) 0.0409(17) 0.0350(16) -0.0025(13) 0.0066(12) -0.0080(13)
C10 0.0265(15) 0.0343(16) 0.0365(16) 0.0019(13) -0.0094(12) -0.0060(12)
C11 0.0097(11) 0.0245(13) 0.0422(16) -0.0184(11) 0.0084(11) -0.0069(10)
C12 0.0152(11) 0.0174(11) 0.0098(10) -0.0021(8) 0.0013(8) -0.0035(9)
C13 0.0184(12) 0.0242(13) 0.0151(11) -0.0044(9) -0.0005(9) -0.0073(10)
C14 0.0152(12) 0.0311(14) 0.0205(13) -0.0024(10) -0.0026(10) -0.0023(10)
C15 0.0211(13) 0.0206(13) 0.0247(13) -0.0017(10) 0.0001(10) 0.0028(10)
C16 0.0221(13) 0.0189(12) 0.0289(14) -0.0041(10) -0.0005(10) -0.0050(10)
C17 0.0161(11) 0.0206(12) 0.0179(12) -0.0034(9) -0.0003(9) -0.0056(10)
C18 0.0108(10) 0.0135(10) 0.0172(11) -0.0033(9) -0.0011(9) -0.0022(8)
C19 0.0191(12) 0.0195(12) 0.0183(12) -0.0016(9) -0.0014(9) -0.0068(10)
C20 0.0189(12) 0.0283(14) 0.0265(13) -0.0013(11) 0.0016(10) -0.0124(11)
C21 0.0177(12) 0.0289(14) 0.0328(15) -0.0052(11) -0.0071(11) -0.0096(11)
C22 0.0246(13) 0.0312(14) 0.0206(13) -0.0028(10) -0.0086(10) -0.0081(11)
C23 0.0182(12) 0.0242(13) 0.0175(12) -0.0037(10) -0.0002(9) -0.0075(10)
C24 0.0137(11) 0.0217(12) 0.0101(10) -0.0021(9) -0.0013(8) -0.0080(9)
C25 0.0172(12) 0.0250(12) 0.0142(11) -0.0040(9) -0.0006(9) -0.0066(10)
C26 0.0150(12) 0.0380(15) 0.0155(12) -0.0050(11) 0.0030(9) -0.0085(11)
C27 0.0211(13) 0.0358(15) 0.0155(12) 0.0048(10) -0.0001(10) -0.0159(11)
C28 0.0201(12) 0.0225(12) 0.0151(11) 0.0025(9) -0.0036(9) -0.0073(10)
C29 0.0132(11) 0.0237(12) 0.0091(10) -0.0035(9) -0.0009(8) -0.0073(9)
C30 0.0115(10) 0.0169(11) 0.0151(11) -0.0009(9) 0.0021(8) -0.0055(9)
C31 0.0162(11) 0.0238(12) 0.0175(12) -0.0001(9) -0.0031(9) -0.0076(10)
C32 0.0151(12) 0.0223(12) 0.0233(13) 0.0051(10) -0.0045(10) -0.0037(10)
C33 0.0156(12) 0.0165(12) 0.0285(13) -0.0010(10) 0.0005(10) -0.0033(9)
C34 0.0182(12) 0.0196(12) 0.0196(12) -0.0037(9) -0.0001(9) -0.0064(10)
C35 0.0109(10) 0.0172(11) 0.0152(11) 0.0014(9) -0.0012(8) -0.0051(9)
C36 0.0154(11) 0.0215(12) 0.0136(11) 0.0015(9) -0.0037(9) -0.0065(9)
C37 0.0187(12) 0.0206(12) 0.0266(13) 0.0026(10) -0.0061(10) -0.0053(10)
C38 0.0299(15) 0.0261(14) 0.0365(16) 0.0099(12) -0.0104(12) -0.0149(12)
C39 0.0241(14) 0.0528(19) 0.0296(15) 0.0092(13) 0.0006(11) -0.0215(14)
C40 0.0226(14) 0.0499(18) 0.0291(15) -0.0103(13) 0.0059(11) -0.0121(13)
C41 0.0215(13) 0.0297(14) 0.0230(13) -0.0073(11) 0.0004(10) -0.0090(11)
C42 0.0208(12) 0.0144(11) 0.0148(11) -0.0022(9) -0.0017(9) -0.0065(9)
C43 0.0238(13) 0.0208(12) 0.0188(12) -0.0029(10) -0.0049(10) -0.0051(10)
C44 0.0308(14) 0.0287(14) 0.0209(13) -0.0039(11) -0.0106(11) -0.0065(11)
C45 0.0402(16) 0.0403(16) 0.0160(12) -0.0106(11) -0.0010(11) -0.0137(13)
C46 0.0268(14) 0.0436(17) 0.0239(14) -0.0147(12) 0.0056(11) -0.0091(13)
C47 0.0200(13) 0.0308(14) 0.0206(13) -0.0085(10) -0.0018(10) -0.0075(11)

loop_
_atom_type_symbol
_atom_type_scat_dispersion_real
_atom_type_scat_dispersion_imag
_atom_type_scat_Cromer_Mann_a1
_atom_type_scat_Cromer_Mann_b1
_atom_type_scat_Cromer_Mann_a2
_atom_type_scat_Cromer_Mann_b2
_atom_type_scat_Cromer_Mann_a3
_atom_type_scat_Cromer_Mann_b3
_atom_type_scat_Cromer_Mann_a4
_atom_type_scat_Cromer_Mann_b4
_atom_type_scat_Cromer_Mann_c
_atom_type_scat_source
C 0.0181 0.0091 2.3100 20.8439 1.0200 10.2075 1.5886 0.5687 0.8650 51.6512 0.2156 'International Tables Vol C 4.2.6.8 and 6.1.1.4'
H 0.0000 0.0000 0.4930 10.5109 0.3229 26.1257 0.1402 3.1424 0.0408 57.7998 0.0030 'International Tables Vol C 4.2.6.8 and 6.1.1.4'
N 0.0311 0.0180 12.2126 0.0057 3.1322 9.8933 2.0125 28.9975 1.1663 0.5826 -11.5290 'International Tables Vol C 4.2.6.8 and 6.1.1.4'
O 0.0492 0.0322 3.0485 13.2771 2.2868 5.7011 1.5463 0.3239 0.8670 32.9089 0.2508 'International Tables Vol C 4.2.6.8 and 6.1.1.4'
F 0.0727 0.0534 3.5392 10.2825 2.6412 4.2944 1.5170 0.2615 1.0243 26.1476 0.2776 'International Tables Vol C 4.2.6.8 and 6.1.1.4'
P 0.2955 0.4335 6.4345 1.9067 4.1791 27.1570 1.7800 0.5260 1.4908 68.1645 1.1149 'International Tables Vol C 4.2.6.8 and 6.1.1.4'
S 0.3331 0.5567 6.9053 1.4679 5.2034 22.2151 1.4379 0.2536 1.5863 56.1720 0.8669 'International Tables Vol C 4.2.6.8 and 6.1.1.4'
Cu -1.9646 0.5888 13.3380 3.5828 7.1676 0.2470 5.6158 11.3966 1.6735 64.8126 1.1910 'International Tables Vol C 4.2.6.8 and 6.1.1.4'

loop_
_geom_angle_atom_site_label_1
_geom_angle_atom_site_label_2
_geom_angle_atom_site_label_3
_geom_angle
_geom_angle_publ_flag
S1 Cu1 P1 103.99(2) yes
S1 Cu1 P2 90.81(2) yes
P1 Cu1 P2 118.99(3) yes
S1 Cu1 N1 52.75(6) yes
P1 Cu1 N1 133.70(6) yes
P2 Cu1 N1 102.37(6) yes
S1 Cu1 N2 130.71(6) yes
P1 Cu1 N2 113.71(6) yes
P2 Cu1 N2 97.21(7) yes
N1 Cu1 N2 78.09(9) yes
Cu1 S1 C1 171.10(11) yes
Cu1 S1 C2 67.50(8) yes
C1 S1 C2 103.63(13) yes
Cu1 P1 C12 118.99(7) yes
Cu1 P1 C18 114.47(7) yes
C12 P1 C18 103.74(10) yes
Cu1 P1 C24 109.62(8) yes
C12 P1 C24 104.44(10) yes
C18 P1 C24 104.17(10) yes
Cu1 P2 C35 115.14(8) yes
Cu1 P2 C36 123.67(8) yes
C35 P2 C36 100.25(10) yes
Cu1 P2 C42 106.10(8) yes
C35 P2 C42 105.77(11) yes
C36 P2 C42 104.31(11) yes
F1 P3 F2 179.17(10) yes
F1 P3 F3 89.59(9) yes
F2 P3 F3 89.71(9) yes
F1 P3 F4 90.44(10) yes
F2 P3 F4 90.01(9) yes
F3 P3 F4 90.14(9) yes
F1 P3 F5 90.37(9) yes
F2 P3 F5 90.31(9) yes
F3 P3 F5 179.20(10) yes
F4 P3 F5 90.66(9) yes
F1 P3 F6 89.76(9) yes
F2 P3 F6 89.78(9) yes
F3 P3 F6 89.17(9) yes
F4 P3 F6 179.29(10) yes
F5 P3 F6 90.03(9) yes
C29 O1 C30 118.78(17) yes
Cu1 N1 C2 126.72(17) yes
Cu1 N1 C6 115.48(18) yes
C2 N1 C6 117.6(2) yes
Cu1 N2 C7 114.16(18) yes
Cu1 N2 C11 127.8(2) yes
C7 N2 C11 117.4(3) yes
S1 C1 H11 109.4 no
S1 C1 H12 109.4 no
H11 C1 H12 109.4 no
S1 C1 H13 109.7 no
H11 C1 H13 109.5 no
H12 C1 H13 109.5 no
S1 C2 N1 113.03(18) yes
S1 C2 C3 122.7(2) yes
N1 C2 C3 124.2(2) yes
C2 C3 C4 117.0(3) yes
C2 C3 H31 121.4 no
C4 C3 H31 121.6 no
C3 C4 C5 119.8(3) yes
C3 C4 H41 120.1 no
C5 C4 H41 120.1 no
C4 C5 C6 119.6(3) yes
C4 C5 H51 120.1 no
C6 C5 H51 120.3 no
C5 C6 N1 121.7(3) yes
C5 C6 C7 122.7(2) yes
N1 C6 C7 115.5(2) yes
C6 C7 N2 116.5(2) yes
C6 C7 C8 121.6(2) yes
N2 C7 C8 121.8(3) yes
C7 C8 C9 118.1(3) yes
C7 C8 H81 121.0 no
C9 C8 H81 120.9 no
C8 C9 C10 120.3(3) yes
C8 C9 H91 119.8 no
C10 C9 H91 119.9 no
C9 C10 C11 114.1(3) yes
C9 C10 H101 122.9 no
C11 C10 H101 123.0 no
C10 C11 N2 128.3(3) yes
C10 C11 H111 115.8 no
N2 C11 H111 115.9 no
P1 C12 C13 118.26(18) yes
P1 C12 C17 122.46(18) yes
C13 C12 C17 119.0(2) yes
C12 C13 C14 120.7(2) yes
C12 C13 H131 119.6 no
C14 C13 H131 119.8 no
C13 C14 C15 119.7(2) yes
C13 C14 H141 120.3 no
C15 C14 H141 120.1 no
C14 C15 C16 120.0(2) yes
C14 C15 H151 119.9 no
C16 C15 H151 120.1 no
C15 C16 C17 120.4(2) yes
C15 C16 H161 119.6 no
C17 C16 H161 120.0 no
C16 C17 C12 120.2(2) yes
C16 C17 H171 120.0 no
C12 C17 H171 119.8 no
P1 C18 C19 118.09(18) yes
P1 C18 C23 122.64(18) yes
C19 C18 C23 119.3(2) yes
C18 C19 C20 120.4(2) yes
C18 C19 H191 119.6 no
C20 C19 H191 120.0 no
C19 C20 C21 120.2(2) yes
C19 C20 H201 119.9 no
C21 C20 H201 120.0 no
C20 C21 C22 119.8(2) yes
C20 C21 H211 120.0 no
C22 C21 H211 120.2 no
C21 C22 C23 120.2(2) yes
C21 C22 H221 119.8 no
C23 C22 H221 120.0 no
C18 C23 C22 120.2(2) yes
C18 C23 H231 119.7 no
C22 C23 H231 120.1 no
P1 C24 C25 124.54(18) yes
P1 C24 C29 116.86(17) yes
C25 C24 C29 118.3(2) yes
C24 C25 C26 120.4(2) yes
C24 C25 H251 119.8 no
C26 C25 H251 119.8 no
C25 C26 C27 120.0(2) yes
C25 C26 H261 120.0 no
C27 C26 H261 120.0 no
C26 C27 C28 120.9(2) yes
C26 C27 H271 119.6 no
C28 C27 H271 119.5 no
C27 C28 C29 118.5(2) yes
C27 C28 H281 121.0 no
C29 C28 H281 120.5 no
C24 C29 C28 121.9(2) yes
C24 C29 O1 114.84(19) yes
C28 C29 O1 123.2(2) yes
O1 C30 C31 118.4(2) yes
O1 C30 C35 119.7(2) yes
C31 C30 C35 121.8(2) yes
C30 C31 C32 119.9(2) yes
C30 C31 H311 120.1 no
C32 C31 H311 120.0 no
C31 C32 C33 119.5(2) yes
C31 C32 H321 120.3 no
C33 C32 H321 120.2 no
C32 C33 C34 120.3(2) yes
C32 C33 H331 119.7 no
C34 C33 H331 120.0 no
C33 C34 C35 121.3(2) yes
C33 C34 H341 119.4 no
C35 C34 H341 119.3 no
P2 C35 C30 119.13(17) yes
P2 C35 C34 123.49(18) yes
C30 C35 C34 117.3(2) yes
P2 C36 C37 121.77(19) yes
P2 C36 C41 119.08(19) yes
C37 C36 C41 119.1(2) yes
C36 C37 C38 120.4(2) yes
C36 C37 H371 119.7 no
C38 C37 H371 120.0 no
C37 C38 C39 119.8(3) yes
C37 C38 H381 120.1 no
C39 C38 H381 120.1 no
C38 C39 C40 120.5(3) yes
C38 C39 H391 119.9 no
C40 C39 H391 119.6 no
C39 C40 C41 119.7(3) yes
C39 C40 H401 120.1 no
C41 C40 H401 120.2 no
C36 C41 C40 120.5(3) yes
C36 C41 H411 119.8 no
C40 C41 H411 119.8 no
P2 C42 C43 117.53(18) yes
P2 C42 C47 122.22(18) yes
C43 C42 C47 119.1(2) yes
C42 C43 C44 120.2(2) yes
C42 C43 H431 119.9 no
C44 C43 H431 119.9 no
C43 C44 C45 120.2(2) yes
C43 C44 H441 120.0 no
C45 C44 H441 119.8 no
C44 C45 C46 120.0(2) yes
C44 C45 H451 119.9 no
C46 C45 H451 120.0 no
C45 C46 C47 120.5(3) yes
C45 C46 H461 119.8 no
C47 C46 H461 119.7 no
C46 C47 C42 120.1(2) yes
C46 C47 H471 120.1 no
C42 C47 H471 119.9 no

loop_
_geom_bond_atom_site_label_1
_geom_bond_atom_site_label_2
_geom_bond_distance
_geom_bond_publ_flag
Cu1 S1 3.2656(8) yes
Cu1 P1 2.2281(7) yes
Cu1 P2 2.2913(7) yes
Cu1 N1 2.069(2) yes
Cu1 N2 2.138(2) yes
S1 C1 1.790(3) yes
S1 C2 1.769(3) yes
P1 C12 1.830(2) yes
P1 C18 1.831(2) yes
P1 C24 1.832(2) yes
P2 C35 1.837(2) yes
P2 C36 1.830(2) yes
P2 C42 1.826(2) yes
P3 F1 1.6023(16) yes
P3 F2 1.6017(16) yes
P3 F3 1.6079(16) yes
P3 F4 1.5991(16) yes
P3 F5 1.5940(16) yes
P3 F6 1.6056(16) yes
O1 C29 1.387(3) yes
O1 C30 1.393(3) yes
N1 C2 1.337(3) yes
N1 C6 1.343(3) yes
N2 C7 1.301(4) yes
N2 C11 1.270(4) yes
C1 H11 0.950 no
C1 H12 0.950 no
C1 H13 0.950 no
C2 C3 1.388(4) yes
C3 C4 1.386(4) yes
C3 H31 0.950 no
C4 C5 1.363(4) yes
C4 H41 0.950 no
C5 C6 1.392(4) yes
C5 H51 0.950 no
C6 C7 1.489(4) yes
C7 C8 1.400(4) yes
C8 C9 1.382(4) yes
C8 H81 0.950 no
C9 C10 1.360(4) yes
C9 H91 0.950 no
C10 C11 1.384(4) yes
C10 H101 0.950 no
C11 H111 0.950 no
C12 C13 1.403(3) yes
C12 C17 1.390(3) yes
C13 C14 1.389(4) yes
C13 H131 0.950 no
C14 C15 1.391(4) yes
C14 H141 0.950 no
C15 C16 1.384(4) yes
C15 H151 0.950 no
C16 C17 1.393(3) yes
C16 H161 0.950 no
C17 H171 0.950 no
C18 C19 1.389(3) yes
C18 C23 1.395(3) yes
C19 C20 1.389(3) yes
C19 H191 0.950 no
C20 C21 1.383(4) yes
C20 H201 0.949 no
C21 C22 1.390(4) yes
C21 H211 0.950 no
C22 C23 1.388(4) yes
C22 H221 0.950 no
C23 H231 0.949 no
C24 C25 1.393(3) yes
C24 C29 1.398(3) yes
C25 C26 1.393(4) yes
C25 H251 0.950 no
C26 C27 1.384(4) yes
C26 H261 0.950 no
C27 C28 1.387(4) yes
C27 H271 0.950 no
C28 C29 1.388(3) yes
C28 H281 0.950 no
C30 C31 1.386(3) yes
C30 C35 1.399(3) yes
C31 C32 1.389(4) yes
C31 H311 0.950 no
C32 C33 1.387(4) yes
C32 H321 0.950 no
C33 C34 1.390(3) yes
C33 H331 0.950 no
C34 C35 1.398(3) yes
C34 H341 0.950 no
C36 C37 1.400(3) yes
C36 C41 1.393(4) yes
C37 C38 1.384(4) yes
C37 H371 0.950 no
C38 C39 1.388(4) yes
C38 H381 0.950 no
C39 C40 1.383(4) yes
C39 H391 0.949 no
C40 C41 1.389(4) yes
C40 H401 0.950 no
C41 H411 0.950 no
C42 C43 1.403(3) yes
C42 C47 1.390(3) yes
C43 C44 1.392(4) yes
C43 H431 0.950 no
C44 C45 1.377(4) yes
C44 H441 0.950 no
C45 C46 1.384(4) yes
C45 H451 0.950 no
C46 C47 1.392(4) yes
C46 H461 0.950 no
C47 H471 0.950 no
